data_7015368
loop_
_publ_author_name
'Westrup, K\'atia C M'
'Greg\'orio, Thaiane'
'Stinghen, Danilo'
'Reis, Dayane M.'
'Hitchcock, Peter B.'
'Ribeiro, Ronny R.'
'Barison, Andersson'
'Back, Davi F.'
'de S\'a, Eduardo L'
'Nunes, Giovana G.'
'Soares, Ja\'isa F'

_publ_section_title
;
 Non-oxo vanadium(IV) alkoxide chemistry: solid state structures,
 aggregation equilibria and thermochromic behaviour in solution.
;
_journal_issue 13
_journal_name_full 'Dalton transactions (Cambridge, England : 2003)'
_journal_page_first 3198
_journal_page_last 3210
_journal_paper_doi 10.1039/c0dt01547d
_journal_volume 40
_journal_year 2011
_chemical_compound_source 'synthesis as described'
_chemical_formula_moiety 'C40 H88 O8 V2'
_chemical_formula_sum 'C40 H88 O8 V2'
_chemical_formula_weight 798.98
_chemical_name_systematic
;
?
;
_space_group_IT_number 2
_symmetry_cell_setting triclinic
_symmetry_Int_Tables_number 2
_symmetry_space_group_name_Hall '-P 1'
_symmetry_space_group_name_H-M 'P -1'
_atom_sites_solution_hydrogens geom
_atom_sites_solution_primary direct
_atom_sites_solution_secondary difmap
_audit_conform_dict_location ftp://ftp.iucr.org/pub/cif_core.dic
_audit_conform_dict_name cif_core.dic
_audit_conform_dict_version 2.3
_audit_creation_date 2006-04-27T15:21:36-00:00
_audit_creation_method 'WinGX routine CIF_UPDATE'
_cell_angle_alpha 63.298(4)
_cell_angle_beta 88.580(4)
_cell_angle_gamma 88.169(3)
_cell_formula_units_Z 1
_cell_length_a 10.9481(8)
_cell_length_b 10.9738(7)
_cell_length_c 11.4416(6)
_cell_measurement_reflns_used 19493
_cell_measurement_temperature 173(2)
_cell_measurement_theta_max 22.986
_cell_measurement_theta_min 3.395
_cell_measurement_wavelength 0.71073
_cell_volume 1227.31(14)
_computing_cell_refinement 'HKL Scalepack (Otwinowski & Minor1997)'
_computing_data_collection 'Collect (Nonius BV, 1997-2000)'
_computing_data_reduction 'HKL Denzo and Scalepack (Otwinowski & Minor1997)'
_computing_molecular_graphics 'Ortep-3 for Windows (Farrugia,1997)'
_computing_publication_material 'WinGX publication routines (Farrugia,1999)'
_computing_structure_refinement 'SHELXL-97 (Sheldrick, 1997)'
_computing_structure_solution 'SHELXS-86 (Sheldrick, 1986)'
_diffrn_ambient_temperature 173(2)
_diffrn_detector 'CCD plate'
_diffrn_detector_area_resol_mean 9
_diffrn_measured_fraction_theta_full 0.977
_diffrn_measured_fraction_theta_max 0.977
_diffrn_measurement_device '95mm CCD camera on \k-goniostat'
_diffrn_measurement_device_type KappaCCD
_diffrn_measurement_method 'CCD rotation images, thick slices'
_diffrn_orient_matrix_type 'by Nonius Collect from scalepack cell'
_diffrn_orient_matrix_UB_11 -0.277134E-1
_diffrn_orient_matrix_UB_12 -0.815708E-1
_diffrn_orient_matrix_UB_13 -0.8513E-2
_diffrn_orient_matrix_UB_21 0.656276E-1
_diffrn_orient_matrix_UB_22 0.142458E-1
_diffrn_orient_matrix_UB_23 -0.669667E-1
_diffrn_orient_matrix_UB_31 0.572508E-1
_diffrn_orient_matrix_UB_32 -0.596131E-1
_diffrn_orient_matrix_UB_33 0.708215E-1
_diffrn_radiation_monochromator graphite
_diffrn_radiation_probe x-ray
_diffrn_radiation_type MoK\a
_diffrn_radiation_wavelength 0.71073
_diffrn_reflns_av_R_equivalents 0.0703
_diffrn_reflns_av_unetI/netI 0.0482
_diffrn_reflns_limit_h_max 11
_diffrn_reflns_limit_h_min -12
_diffrn_reflns_limit_k_max 12
_diffrn_reflns_limit_k_min -12
_diffrn_reflns_limit_l_max 12
_diffrn_reflns_limit_l_min -12
_diffrn_reflns_number 13642
_diffrn_reflns_theta_full 23.05
_diffrn_reflns_theta_max 23.05
_diffrn_reflns_theta_min 3.47
_diffrn_source 'Enraf Nonius FR590'
_exptl_absorpt_coefficient_mu 0.422
_exptl_absorpt_correction_T_max 0.9640
_exptl_absorpt_correction_T_min 0.8314
_exptl_absorpt_correction_type multi-scan
_exptl_absorpt_process_details
;
[c.f. r.h. blessing, acta cryst. (1995), a51, 33-38]
;
_exptl_crystal_colour green
_exptl_crystal_density_diffrn 1.081
_exptl_crystal_density_method 'not measured'
_exptl_crystal_description prism
_exptl_crystal_F_000 438
_exptl_crystal_size_max 0.25
_exptl_crystal_size_mid 0.15
_exptl_crystal_size_min 0.1
_refine_diff_density_max 0.636
_refine_diff_density_min -0.492
_refine_diff_density_rms 0.103
_refine_ls_extinction_method none
_refine_ls_goodness_of_fit_ref 1.201
_refine_ls_hydrogen_treatment constr
_refine_ls_matrix_type full
_refine_ls_number_parameters 239
_refine_ls_number_reflns 3360
_refine_ls_number_restraints 76
_refine_ls_restrained_S_all 1.189
_refine_ls_R_factor_all 0.112
_refine_ls_R_factor_gt 0.0999
_refine_ls_shift/su_max 0
_refine_ls_shift/su_mean 0
_refine_ls_structure_factor_coef Fsqd
_refine_ls_weighting_details 'calc w=1/[\s^2^(Fo^2^)+(0.1316P)^2^+9.1348P] where P=(Fo^2^+2Fc^2^)/3'
_refine_ls_weighting_scheme calc
_refine_ls_wR_factor_gt 0.3306
_refine_ls_wR_factor_ref 0.3377
_reflns_number_gt 2828
_reflns_number_total 3360
_reflns_threshold_expression >2sigma(I)
_cod_data_source_file c0dt01547d.txt
_cod_data_source_block apr2006
_cod_database_code 7015368

loop_
_symmetry_equiv_pos_as_xyz
'x, y, z'
'-x, -y, -z'

loop_
_atom_site_label
_atom_site_type_symbol
_atom_site_fract_x
_atom_site_fract_y
_atom_site_fract_z
_atom_site_U_iso_or_equiv
_atom_site_adp_type
_atom_site_occupancy
_atom_site_symmetry_multiplicity
_atom_site_calc_flag
_atom_site_refinement_flags
_atom_site_disorder_assembly
_atom_site_disorder_group
V V 0.43441(13) 0.61006(14) 0.03684(13) 0.0378(6) Uani 1 1 d U . .
O1 O 0.3384(6) 0.6022(6) 0.1723(5) 0.0433(14) Uani 1 1 d U . .
O2 O 0.4413(5) 0.4199(6) 0.0960(6) 0.0422(14) Uani 1 1 d U . .
O3 O 0.3235(5) 0.6880(6) -0.0891(5) 0.0442(15) Uani 1 1 d U . .
O4 O 0.5557(6) 0.7041(7) 0.0579(6) 0.0524(17) Uani 1 1 d DU . .
C1 C 0.2855(10) 0.7220(9) 0.1729(9) 0.052(2) Uani 1 1 d U . .
H1B H 0.2268 0.7643 0.1003 0.063 Uiso 1 1 calc R . .
H1A H 0.3505 0.7883 0.1579 0.063 Uiso 1 1 calc R . .
C2 C 0.2197(10) 0.6919(10) 0.3014(10) 0.055(2) Uani 1 1 d U . .
C3 C 0.1611(15) 0.8241(13) 0.2878(14) 0.091(4) Uani 1 1 d U . .
H3C H 0.2244 0.8917 0.2695 0.136 Uiso 1 1 calc R . .
H3B H 0.118 0.8082 0.3693 0.136 Uiso 1 1 calc R . .
H3A H 0.1029 0.8582 0.2156 0.136 Uiso 1 1 calc R . .
C4 C 0.3075(13) 0.6381(15) 0.4102(11) 0.083(3) Uani 1 1 d U . .
H4C H 0.3467 0.5541 0.4158 0.124 Uiso 1 1 calc R . .
H4B H 0.2641 0.6185 0.4925 0.124 Uiso 1 1 calc R . .
H4A H 0.3699 0.7061 0.3943 0.124 Uiso 1 1 calc R . .
C5 C 0.1204(11) 0.5875(14) 0.3234(14) 0.084(4) Uani 1 1 d U . .
H5C H 0.0624 0.6256 0.251 0.127 Uiso 1 1 calc R . .
H5B H 0.077 0.5665 0.4059 0.127 Uiso 1 1 calc R . .
H5A H 0.1585 0.5037 0.3272 0.127 Uiso 1 1 calc R . .
C6 C 0.3498(8) 0.3308(9) 0.1790(8) 0.0399(19) Uani 1 1 d U . .
H6B H 0.3102 0.2868 0.1313 0.048 Uiso 1 1 calc R . .
H6A H 0.2864 0.3859 0.1982 0.048 Uiso 1 1 calc R . .
C7 C 0.3985(9) 0.2197(9) 0.3083(8) 0.045(2) Uani 1 1 d U . .
C8 C 0.4740(9) 0.2808(10) 0.3770(9) 0.054(2) Uani 1 1 d U . .
H8C H 0.5432 0.3285 0.3208 0.081 Uiso 1 1 calc R . .
H8B H 0.5046 0.2079 0.4594 0.081 Uiso 1 1 calc R . .
H8A H 0.4232 0.3455 0.3954 0.081 Uiso 1 1 calc R . .
C9 C 0.4701(9) 0.1093(9) 0.2881(10) 0.053(2) Uani 1 1 d U . .
H9C H 0.5424 0.1489 0.2335 0.08 Uiso 1 1 calc R . .
H9B H 0.4183 0.071 0.2448 0.08 Uiso 1 1 calc R . .
H9A H 0.4957 0.0369 0.3731 0.08 Uiso 1 1 calc R . .
C10 C 0.2844(10) 0.1529(10) 0.3938(9) 0.058(2) Uani 1 1 d U . .
H10C H 0.3106 0.0813 0.479 0.086 Uiso 1 1 calc R . .
H10B H 0.2354 0.1128 0.3499 0.086 Uiso 1 1 calc R . .
H10A H 0.2352 0.2223 0.4065 0.086 Uiso 1 1 calc R . .
C11 C 0.2041(8) 0.6376(10) -0.0775(10) 0.049(2) Uani 1 1 d U . .
H11B H 0.1676 0.6243 0.0073 0.058 Uiso 1 1 calc R . .
H11A H 0.2088 0.5477 -0.0783 0.058 Uiso 1 1 calc R . .
C12 C 0.1214(9) 0.7354(10) -0.1892(9) 0.050(2) Uani 1 1 d U . .
C13 C 0.1717(12) 0.7566(17) -0.3194(11) 0.093(4) Uani 1 1 d U . .
H13C H 0.2531 0.7958 -0.3324 0.139 Uiso 1 1 calc R . .
H13B H 0.1174 0.8192 -0.3886 0.139 Uiso 1 1 calc R . .
H13A H 0.1777 0.6689 -0.3227 0.139 Uiso 1 1 calc R . .
C14 C 0.1073(13) 0.8697(13) -0.1841(16) 0.096(4) Uani 1 1 d U . .
H14C H 0.0704 0.855 -0.1 0.143 Uiso 1 1 calc R . .
H14B H 0.0547 0.9317 -0.2554 0.143 Uiso 1 1 calc R . .
H14A H 0.1878 0.91 -0.1934 0.143 Uiso 1 1 calc R . .
C15 C -0.0046(11) 0.6704(15) -0.1639(14) 0.085(4) Uani 1 1 d U . .
H15C H 0.0027 0.5813 -0.1643 0.127 Uiso 1 1 calc R . .
H15B H -0.0609 0.7298 -0.2326 0.127 Uiso 1 1 calc R . .
H15A H -0.0362 0.6584 -0.0786 0.127 Uiso 1 1 calc R . .
C16 C 0.6144(11) 0.6685(12) 0.1825(11) 0.050(3) Uani 0.834(17) 1 d PDU A 1
H16A H 0.6622 0.5821 0.2096 0.06 Uiso 0.834(17) 1 calc PR A 1
H16B H 0.5512 0.6546 0.2505 0.06 Uiso 0.834(17) 1 calc PR A 1
C17 C 0.6975(8) 0.7799(9) 0.1704(8) 0.049(2) Uani 0.834(17) 1 d PDU A 1
C18 C 0.6191(16) 0.9099(14) 0.131(2) 0.100(6) Uani 0.834(17) 1 d PDU A 1
H18A H 0.6709 0.9848 0.1223 0.15 Uiso 0.834(17) 1 calc PR A 1
H18B H 0.5563 0.8948 0.1986 0.15 Uiso 0.834(17) 1 calc PR A 1
H18C H 0.5797 0.9334 0.0475 0.15 Uiso 0.834(17) 1 calc PR A 1
C19 C 0.8005(14) 0.805(2) 0.0713(16) 0.090(6) Uani 0.834(17) 1 d PDU A 1
H19A H 0.8519 0.8776 0.0682 0.135 Uiso 0.834(17) 1 calc PR A 1
H19B H 0.766 0.8316 -0.0153 0.135 Uiso 0.834(17) 1 calc PR A 1
H19C H 0.85 0.7208 0.0971 0.135 Uiso 0.834(17) 1 calc PR A 1
C20 C 0.7456(13) 0.7460(17) 0.3049(11) 0.097(5) Uani 0.834(17) 1 d PDU A 1
H20A H 0.8008 0.8175 0.2984 0.146 Uiso 0.834(17) 1 calc PR A 1
H20B H 0.7902 0.6582 0.3396 0.146 Uiso 0.834(17) 1 calc PR A 1
H20C H 0.6771 0.7406 0.3636 0.146 Uiso 0.834(17) 1 calc PR A 1
C16A C 0.566(2) 0.757(6) 0.155(5) 0.041(14) Uiso 0.166(17) 1 d PDU A 2
H16C H 0.5318 0.691 0.2397 0.05 Uiso 0.166(17) 1 calc PR A 2
H16D H 0.519 0.844 0.1252 0.05 Uiso 0.166(17) 1 calc PR A 2
C17A C 0.6975(8) 0.7799(9) 0.1704(8) 0.049(2) Uani 0.166(17) 1 d PU A 2
C18A C 0.758(8) 0.645(5) 0.190(9) 0.10(3) Uiso 0.166(17) 1 d PDU A 2
H18D H 0.8464 0.6491 0.198 0.143 Uiso 0.166(17) 1 calc PR A 2
H18E H 0.7408 0.6281 0.1149 0.143 Uiso 0.166(17) 1 calc PR A 2
H18F H 0.7253 0.5705 0.27 0.143 Uiso 0.166(17) 1 calc PR A 2
C19A C 0.752(8) 0.902(6) 0.056(6) 0.08(2) Uiso 0.166(17) 1 d PDU A 2
H19D H 0.8381 0.9103 0.0736 0.121 Uiso 0.166(17) 1 calc PR A 2
H19E H 0.7067 0.9855 0.0431 0.121 Uiso 0.166(17) 1 calc PR A 2
H19F H 0.7478 0.8901 -0.0239 0.121 Uiso 0.166(17) 1 calc PR A 2
C20A C 0.7456(13) 0.7460(17) 0.3049(11) 0.097(5) Uani 0.166(17) 1 d PU A 2
H20D H 0.8295 0.7778 0.2966 0.146 Uiso 0.166(17) 1 calc PR A 2
H20E H 0.7448 0.6471 0.3595 0.146 Uiso 0.166(17) 1 calc PR A 2
H20F H 0.6938 0.7913 0.3454 0.146 Uiso 0.166(17) 1 calc PR A 2

loop_
_atom_site_aniso_label
_atom_site_aniso_U_11
_atom_site_aniso_U_22
_atom_site_aniso_U_33
_atom_site_aniso_U_23
_atom_site_aniso_U_13
_atom_site_aniso_U_12
V 0.0383(9) 0.0422(9) 0.0298(8) -0.0131(6) 0.0003(6) -0.0056(6)
O1 0.049(4) 0.048(3) 0.033(3) -0.017(3) 0.007(3) -0.008(3)
O2 0.042(3) 0.045(3) 0.038(3) -0.017(3) 0.000(3) -0.001(3)
O3 0.037(3) 0.053(4) 0.034(3) -0.012(3) -0.003(2) 0.001(3)
O4 0.047(4) 0.070(4) 0.044(4) -0.029(3) 0.007(3) -0.026(3)
C1 0.070(7) 0.045(5) 0.041(5) -0.019(4) 0.007(4) -0.004(4)
C2 0.063(6) 0.058(6) 0.048(5) -0.027(5) 0.012(4) -0.006(4)
C3 0.120(11) 0.074(7) 0.085(9) -0.044(7) 0.026(7) 0.009(6)
C4 0.100(9) 0.108(10) 0.051(6) -0.046(7) 0.000(5) 0.008(7)
C5 0.067(7) 0.092(8) 0.104(10) -0.054(8) 0.038(6) -0.021(6)
C6 0.039(5) 0.043(4) 0.033(4) -0.013(3) 0.005(3) -0.009(3)
C7 0.052(5) 0.044(5) 0.032(4) -0.010(3) 0.003(4) -0.008(4)
C8 0.057(6) 0.059(6) 0.040(5) -0.016(4) -0.001(4) -0.008(5)
C9 0.055(6) 0.041(5) 0.051(6) -0.010(4) 0.009(4) -0.008(4)
C10 0.061(6) 0.057(6) 0.038(5) -0.007(4) 0.006(4) -0.012(5)
C11 0.040(4) 0.055(5) 0.050(5) -0.022(4) -0.007(4) -0.002(4)
C12 0.045(5) 0.055(5) 0.048(5) -0.021(4) -0.007(4) 0.001(4)
C13 0.072(8) 0.140(12) 0.047(6) -0.026(7) -0.008(5) 0.009(8)
C14 0.091(10) 0.068(7) 0.131(12) -0.047(8) -0.044(9) 0.027(6)
C15 0.050(6) 0.107(9) 0.085(9) -0.031(8) -0.021(5) -0.009(6)
C16 0.052(7) 0.052(6) 0.045(6) -0.020(5) -0.001(5) -0.012(5)
C17 0.053(6) 0.052(5) 0.047(5) -0.026(4) -0.003(4) -0.010(4)
C18 0.107(12) 0.060(7) 0.151(16) -0.061(9) -0.021(10) -0.004(7)
C19 0.078(9) 0.137(16) 0.077(9) -0.065(11) 0.028(8) -0.055(9)
C20 0.090(10) 0.146(12) 0.057(6) -0.044(7) -0.006(6) -0.052(8)
C17A 0.053(6) 0.052(5) 0.047(5) -0.026(4) -0.003(4) -0.010(4)
C20A 0.090(10) 0.146(12) 0.057(6) -0.044(7) -0.006(6) -0.052(8)

loop_
_atom_type_symbol
_atom_type_description
_atom_type_scat_dispersion_real
_atom_type_scat_dispersion_imag
_atom_type_scat_source
C C 0.0033 0.0016 'International Tables Vol C Tables 4.2.6.8 and 6.1.1.4'
H H 0 0 'International Tables Vol C Tables 4.2.6.8 and 6.1.1.4'
O O 0.0106 0.006 'International Tables Vol C Tables 4.2.6.8 and 6.1.1.4'
V V 0.3005 0.5294 'International Tables Vol C Tables 4.2.6.8 and 6.1.1.4'

loop_
_geom_angle_atom_site_label_1
_geom_angle_atom_site_label_2
_geom_angle_atom_site_label_3
_geom_angle
_geom_angle_site_symmetry_1
_geom_angle_site_symmetry_3
_geom_angle_publ_flag
O3 V O4 122.3(3) . . ?
O3 V O1 97.3(3) . . ?
O4 V O1 97.0(3) . . ?
O3 V O2 110.6(3) . . ?
O4 V O2 123.6(3) . . ?
O1 V O2 94.6(3) . . ?
O3 V O2 91.0(2) . 2_665 ?
O4 V O2 84.8(3) . 2_665 ?
O1 V O2 168.8(3) . 2_665 ?
O2 V O2 75.4(3) . 2_665 ?
C1 O1 V 121.6(5) . . ?
C6 O2 V 123.1(5) . . ?
C6 O2 V 128.8(5) . 2_665 ?
V O2 V 104.6(3) . 2_665 ?
C11 O3 V 122.5(5) . . ?
C16 O4 V 124.2(6) . . ?
C16A O4 V 129.0(13) . . ?
O1 C1 C2 112.1(7) . . ?
O1 C1 H1B 109.2 . . ?
C2 C1 H1B 109.2 . . ?
O1 C1 H1A 109.2 . . ?
C2 C1 H1A 109.2 . . ?
H1B C1 H1A 107.9 . . ?
C4 C2 C3 110.5(10) . . ?
C4 C2 C1 110.1(9) . . ?
C3 C2 C1 107.4(9) . . ?
C4 C2 C5 110.8(10) . . ?
C3 C2 C5 109.8(10) . . ?
C1 C2 C5 108.2(8) . . ?
C2 C3 H3C 109.5 . . ?
C2 C3 H3B 109.5 . . ?
H3C C3 H3B 109.5 . . ?
C2 C3 H3A 109.5 . . ?
H3C C3 H3A 109.5 . . ?
H3B C3 H3A 109.5 . . ?
C2 C4 H4C 109.5 . . ?
C2 C4 H4B 109.5 . . ?
H4C C4 H4B 109.5 . . ?
C2 C4 H4A 109.5 . . ?
H4C C4 H4A 109.5 . . ?
H4B C4 H4A 109.5 . . ?
C2 C5 H5C 109.5 . . ?
C2 C5 H5B 109.5 . . ?
H5C C5 H5B 109.5 . . ?
C2 C5 H5A 109.5 . . ?
H5C C5 H5A 109.5 . . ?
H5B C5 H5A 109.5 . . ?
O2 C6 C7 114.1(7) . . ?
O2 C6 H6B 108.7 . . ?
C7 C6 H6B 108.7 . . ?
O2 C6 H6A 108.7 . . ?
C7 C6 H6A 108.7 . . ?
H6B C6 H6A 107.6 . . ?
C8 C7 C9 111.6(8) . . ?
C8 C7 C6 110.8(7) . . ?
C9 C7 C6 111.4(7) . . ?
C8 C7 C10 109.2(8) . . ?
C9 C7 C10 107.6(8) . . ?
C6 C7 C10 106.0(7) . . ?
C7 C8 H8C 109.5 . . ?
C7 C8 H8B 109.5 . . ?
H8C C8 H8B 109.5 . . ?
C7 C8 H8A 109.5 . . ?
H8C C8 H8A 109.5 . . ?
H8B C8 H8A 109.5 . . ?
C7 C9 H9C 109.5 . . ?
C7 C9 H9B 109.5 . . ?
H9C C9 H9B 109.5 . . ?
C7 C9 H9A 109.5 . . ?
H9C C9 H9A 109.5 . . ?
H9B C9 H9A 109.5 . . ?
C7 C10 H10C 109.5 . . ?
C7 C10 H10B 109.5 . . ?
H10C C10 H10B 109.5 . . ?
C7 C10 H10A 109.5 . . ?
H10C C10 H10A 109.5 . . ?
H10B C10 H10A 109.5 . . ?
O3 C11 C12 111.9(8) . . ?
O3 C11 H11B 109.2 . . ?
C12 C11 H11B 109.2 . . ?
O3 C11 H11A 109.2 . . ?
C12 C11 H11A 109.2 . . ?
H11B C11 H11A 107.9 . . ?
C13 C12 C14 110.3(11) . . ?
C13 C12 C15 110.9(10) . . ?
C14 C12 C15 108.0(10) . . ?
C13 C12 C11 111.2(9) . . ?
C14 C12 C11 109.8(9) . . ?
C15 C12 C11 106.6(8) . . ?
C12 C13 H13C 109.5 . . ?
C12 C13 H13B 109.5 . . ?
H13C C13 H13B 109.5 . . ?
C12 C13 H13A 109.5 . . ?
H13C C13 H13A 109.5 . . ?
H13B C13 H13A 109.5 . . ?
C12 C14 H14C 109.5 . . ?
C12 C14 H14B 109.5 . . ?
H14C C14 H14B 109.5 . . ?
C12 C14 H14A 109.5 . . ?
H14C C14 H14A 109.5 . . ?
H14B C14 H14A 109.5 . . ?
C12 C15 H15C 109.5 . . ?
C12 C15 H15B 109.5 . . ?
H15C C15 H15B 109.5 . . ?
C12 C15 H15A 109.5 . . ?
H15C C15 H15A 109.5 . . ?
H15B C15 H15A 109.5 . . ?
O4 C16 C17 110.4(8) . . ?
O4 C16 H16A 109.6 . . ?
C17 C16 H16A 109.6 . . ?
O4 C16 H16B 109.6 . . ?
C17 C16 H16B 109.6 . . ?
H16A C16 H16B 108.1 . . ?
C16 C17 C20 108.6(8) . . ?
C16 C17 C19 113.2(9) . . ?
C20 C17 C19 111.8(10) . . ?
C16 C17 C18 107.5(9) . . ?
C20 C17 C18 105.4(11) . . ?
C19 C17 C18 110.1(13) . . ?
C17 C18 H18A 109.5 . . ?
C17 C18 H18B 109.5 . . ?
H18A C18 H18B 109.5 . . ?
C17 C18 H18C 109.5 . . ?
H18A C18 H18C 109.5 . . ?
H18B C18 H18C 109.5 . . ?
C17 C19 H19A 109.5 . . ?
C17 C19 H19B 109.5 . . ?
H19A C19 H19B 109.5 . . ?
C17 C19 H19C 109.5 . . ?
H19A C19 H19C 109.5 . . ?
H19B C19 H19C 109.5 . . ?
C17 C20 H20A 109.5 . . ?
C17 C20 H20B 109.5 . . ?
H20A C20 H20B 109.5 . . ?
C17 C20 H20C 109.5 . . ?
H20A C20 H20C 109.5 . . ?
H20B C20 H20C 109.5 . . ?
O4 C16A H16C 109.7 . . ?
O4 C16A H16D 109.7 . . ?
H16C C16A H16D 108.2 . . ?
H18D C18A H18E 109.5 . . ?
H18D C18A H18F 109.5 . . ?
H18E C18A H18F 109.5 . . ?
H19D C19A H19E 109.5 . . ?
H19D C19A H19F 109.5 . . ?
H19E C19A H19F 109.5 . . ?

loop_
_geom_bond_atom_site_label_1
_geom_bond_atom_site_label_2
_geom_bond_distance
_geom_bond_site_symmetry_2
_geom_bond_publ_flag
V O3 1.788(6) . ?
V O4 1.792(6) . ?
V O1 1.822(6) . ?
V O2 1.882(6) . ?
V O2 2.142(6) 2_665 ?
O1 C1 1.423(11) . ?
O2 C6 1.429(10) . ?
O2 V 2.142(6) 2_665 ?
O3 C11 1.415(11) . ?
O4 C16 1.459(12) . ?
O4 C16A 1.47(2) . ?
C1 C2 1.521(13) . ?
C1 H1B 0.99 . ?
C1 H1A 0.99 . ?
C2 C4 1.478(16) . ?
C2 C3 1.511(15) . ?
C2 C5 1.538(15) . ?
C3 H3C 0.98 . ?
C3 H3B 0.98 . ?
C3 H3A 0.98 . ?
C4 H4C 0.98 . ?
C4 H4B 0.98 . ?
C4 H4A 0.98 . ?
C5 H5C 0.98 . ?
C5 H5B 0.98 . ?
C5 H5A 0.98 . ?
C6 C7 1.528(12) . ?
C6 H6B 0.99 . ?
C6 H6A 0.99 . ?
C7 C8 1.514(13) . ?
C7 C9 1.523(13) . ?
C7 C10 1.551(13) . ?
C8 H8C 0.98 . ?
C8 H8B 0.98 . ?
C8 H8A 0.98 . ?
C9 H9C 0.98 . ?
C9 H9B 0.98 . ?
C9 H9A 0.98 . ?
C10 H10C 0.98 . ?
C10 H10B 0.98 . ?
C10 H10A 0.98 . ?
C11 C12 1.539(13) . ?
C11 H11B 0.99 . ?
C11 H11A 0.99 . ?
C12 C13 1.494(15) . ?
C12 C14 1.505(15) . ?
C12 C15 1.534(15) . ?
C13 H13C 0.98 . ?
C13 H13B 0.98 . ?
C13 H13A 0.98 . ?
C14 H14C 0.98 . ?
C14 H14B 0.98 . ?
C14 H14A 0.98 . ?
C15 H15C 0.98 . ?
C15 H15B 0.98 . ?
C15 H15A 0.98 . ?
C16 C17 1.501(14) . ?
C16 H16A 0.99 . ?
C16 H16B 0.99 . ?
C17 C20 1.515(12) . ?
C17 C19 1.520(13) . ?
C17 C18 1.530(13) . ?
C18 H18A 0.98 . ?
C18 H18B 0.98 . ?
C18 H18C 0.98 . ?
C19 H19A 0.98 . ?
C19 H19B 0.98 . ?
C19 H19C 0.98 . ?
C20 H20A 0.98 . ?
C20 H20B 0.98 . ?
C20 H20C 0.98 . ?
C16A H16C 0.99 . ?
C16A H16D 0.99 . ?
C18A H18D 0.98 . ?
C18A H18E 0.98 . ?
C18A H18F 0.98 . ?
C19A H19D 0.98 . ?
C19A H19E 0.98 . ?
C19A H19F 0.98 . ?
